data_7251687
loop_
_publ_author_name
'Maldonado, Igor A. V.'
'Fernandes, William S.'
'Cardozo, Thiago M.'
'Vaz, Maria G. F.'
'Cassaro, Rafael A. All\~ao'

_publ_section_title
;
 Single molecule magnet behavior in bis-oxamate one-dimensional
 coordination polymers: the effect of magnetic dilution
;
_journal_issue 8
_journal_name_full CrystEngComm
_journal_page_first 1412
_journal_page_last 1421
_journal_paper_doi 10.1039/D5CE01042J
_journal_volume 28
_journal_year 2026
_chemical_formula_moiety 'C16 H14 Co0.87 Cu0.13 N2 O10 S, 4(H O0.50)'
_chemical_formula_sum 'C16 H20 Co0.87 Cu0.13 N2 O13 S'
_chemical_formula_weight 539.93
_space_group_crystal_system monoclinic
_space_group_IT_number 15
_space_group_name_Hall '-C 2yc'
_space_group_name_H-M_alt 'C 1 2/c 1'
_atom_sites_solution_hydrogens mixed
_audit_creation_method SHELXL-2019/3
_audit_update_record
;
2025-10-08 deposited with the CCDC.	2026-01-12 downloaded from the CCDC.
;
_cell_angle_alpha 90
_cell_angle_beta 98.625(12)
_cell_angle_gamma 90
_cell_formula_units_Z 4
_cell_length_a 19.8167(17)
_cell_length_b 5.0621(5)
_cell_length_c 21.336(3)
_cell_measurement_reflns_used 1323
_cell_measurement_temperature 100(2)
_cell_measurement_theta_max 29.1590
_cell_measurement_theta_min 2.4010
_cell_volume 2116.1(4)
_computing_cell_refinement 'CrysAlisPro 1.171.43.90 (Rigaku OD, 2023)'
_computing_data_collection 'MXCuBE3 (Gabadinho et al., 2010; Oscarsson et al. 2019)'
_computing_data_reduction 'CrysAlisPro 1.171.43.90 (Rigaku OD, 2023)'
_computing_structure_refinement 'SHELXL-2019/2 (Sheldrick, 2019)'
_computing_structure_solution 'SHELXT 2018/2 (Sheldrick, 2018)'
_diffrn_ambient_temperature 100(2)
_diffrn_detector_area_resol_mean 5.814
_diffrn_measured_fraction_theta_full 0.903
_diffrn_measured_fraction_theta_max 0.903
_diffrn_measurement_device_type 'custom air-bearing with MK3 mini-kappa'
_diffrn_measurement_method 'shuterless \v scans'
_diffrn_radiation_type synchrotron
_diffrn_radiation_wavelength 0.82654
_diffrn_reflns_av_unetI/netI 0.1247
_diffrn_reflns_Laue_measured_fraction_full 0.903
_diffrn_reflns_Laue_measured_fraction_max 0.903
_diffrn_reflns_limit_h_max 22
_diffrn_reflns_limit_h_min -22
_diffrn_reflns_limit_k_max 5
_diffrn_reflns_limit_k_min -5
_diffrn_reflns_limit_l_max 24
_diffrn_reflns_limit_l_min -24
_diffrn_reflns_number 2295
_diffrn_reflns_point_group_measured_fraction_full 0.903
_diffrn_reflns_point_group_measured_fraction_max 0.903
_diffrn_reflns_theta_full 28.703
_diffrn_reflns_theta_max 28.703
_diffrn_reflns_theta_min 2.246
_diffrn_source 'LNLS SIRIUS BEAMLINE MX2'
_exptl_absorpt_coefficient_mu 1.518
_exptl_absorpt_correction_T_max 1.00000
_exptl_absorpt_correction_T_min 0.13103
_exptl_absorpt_correction_type multi-scan
_exptl_absorpt_process_details
;
CrysAlisPro 1.171.43.90 (Rigaku Oxford Diffraction, 2023)
Empirical absorption correction using spherical harmonics,
implemented in SCALE3 ABSPACK scaling algorithm.
;
_exptl_crystal_colour orange
_exptl_crystal_density_diffrn 1.695
_exptl_crystal_density_method 'not measured'
_exptl_crystal_description plate
_exptl_crystal_F_000 1109
_exptl_crystal_recrystallization_method 'slow solvent diffusion'
_exptl_crystal_size_max 0.43
_exptl_crystal_size_mid 0.22
_exptl_crystal_size_min 0.07
_refine_diff_density_max 1.054
_refine_diff_density_min -0.801
_refine_diff_density_rms 0.161
_refine_ls_extinction_method none
_refine_ls_goodness_of_fit_ref 1.030
_refine_ls_hydrogen_treatment mixed
_refine_ls_matrix_type full
_refine_ls_number_parameters 119
_refine_ls_number_reflns 2295
_refine_ls_number_restraints 50
_refine_ls_restrained_S_all 1.021
_refine_ls_R_factor_all 0.1457
_refine_ls_R_factor_gt 0.0948
_refine_ls_shift/su_max 0.000
_refine_ls_shift/su_mean 0.000
_refine_ls_structure_factor_coef Fsqd
_refine_ls_weighting_details 'w=1/[\s^2^(Fo^2^)+(0.1637P)^2^] where P=(Fo^2^+2Fc^2^)/3'
_refine_ls_weighting_scheme calc
_refine_ls_wR_factor_gt 0.2427
_refine_ls_wR_factor_ref 0.2727
_reflns_Friedel_coverage 0.000
_reflns_number_gt 1102
_reflns_number_total 2295
_reflns_threshold_expression 'I > 2\s(I)'
_cod_data_source_file d5ce01042j2.cif
_cod_data_source_block 2a
_cod_original_sg_symbol_H-M 'C 2/c'
_cod_database_code 7251687
_shelx_shelxl_version_number 2019/3
_shelx_space_group_comment
;
The symmetry employed for this shelxl refinement is uniquely defined
by the following loop, which should always be used as a source of
symmetry information in preference to the above space-group names.
They are only intended as comments.
;

loop_
_space_group_symop_operation_xyz
'x, y, z'
'-x, y, -z+1/2'
'x+1/2, y+1/2, z'
'-x+1/2, y+1/2, -z+1/2'
'-x, -y, -z'
'x, -y, z-1/2'
'-x+1/2, -y+1/2, -z'
'x+1/2, -y+1/2, z-1/2'

loop_
_atom_site_label
_atom_site_type_symbol
_atom_site_fract_x
_atom_site_fract_y
_atom_site_fract_z
_atom_site_U_iso_or_equiv
_atom_site_adp_type
_atom_site_occupancy
_atom_site_site_symmetry_order
_atom_site_calc_flag
_atom_site_refinement_flags_posn
_atom_site_refinement_flags_adp
_atom_site_refinement_flags_occupancy
_atom_site_disorder_assembly
_atom_site_disorder_group
O1 O 0.3218(4) 0.6223(15) 0.4410(3) 0.042(2) Uani 1 1 d . . . . .
N1 N 0.4351(4) 0.6798(16) 0.4373(4) 0.027(2) Uani 1 1 d D . . . .
H1 H 0.4705(17) 0.777(12) 0.450(4) 0.032 Uiso 1 1 d D U . . .
C1 C 0.4804(5) 0.103(2) 0.3101(4) 0.0332(11) Uani 1 1 d D U . . .
O2 O 0.3244(4) 1.0240(17) 0.5245(4) 0.043(2) Uani 1 1 d . . . . .
C2 C 0.5309(5) 0.2302(19) 0.3484(4) 0.0332(11) Uani 1 1 d D . . . .
H2 H 0.577121 0.188175 0.345705 0.040 Uiso 1 1 calc R U . . .
O3 O 0.1977(4) 1.0009(15) 0.4303(4) 0.052(2) Uani 1 1 d D . . . .
C3 C 0.5168(5) 0.418(2) 0.3908(4) 0.0332(11) Uani 1 1 d D . . . .
H3 H 0.552769 0.505559 0.417256 0.040 Uiso 1 1 calc R U . . .
O4 O 0.4329(4) 1.1130(15) 0.5119(3) 0.0336(19) Uani 1 1 d . . . . .
C4 C 0.4485(5) 0.480(2) 0.3949(4) 0.0332(11) Uani 1 1 d D . . . .
O5 O 0.4548(7) -0.276(3) 0.2323(6) 0.0332(11) Uani 0.5 1 d D U P . .
C5 C 0.3959(6) 0.342(2) 0.3574(4) 0.0332(11) Uani 1 1 d D . . . .
H5 H 0.349536 0.371265 0.361748 0.040 Uiso 1 1 calc R U . . .
O6 O 0.5763(7) -0.233(3) 0.2807(6) 0.0332(11) Uani 0.5 1 d D U P . .
C6 C 0.4134(5) 0.160(2) 0.3136(5) 0.0332(11) Uani 1 1 d D . . . .
H6 H 0.378399 0.074066 0.285698 0.040 Uiso 1 1 calc R U . . .
C7 C 0.3761(5) 0.743(2) 0.4572(4) 0.0273(19) Uani 1 1 d D U . . .
C8 C 0.3813(6) 0.986(2) 0.5019(5) 0.0273(19) Uani 1 1 d D U . . .
S1 S 0.5137(3) -0.1096(11) 0.2548(4) 0.0332(11) Uani 0.5 1 d D U P A -1
O7B O 0.2594(13) 0.068(7) 0.2033(13) 0.166(14) Uani 0.5 1 d . . P B -1
H7BA H 0.280090 -0.120776 0.208127 0.249 Uiso 0.5 1 d R U P B -1
H7BB H 0.290700 0.149655 0.232757 0.249 Uiso 0.5 1 d R U P B -1
O7A O 0.3043(9) -0.439(3) 0.2016(6) 0.196(9) Uani 1 1 d . . . C -1
H7AA H 0.296710 -0.381224 0.240154 0.294 Uiso 1 1 d R U . C -1
H7AB H 0.349440 -0.452594 0.203873 0.294 Uiso 1 1 d R U . C -1
Co1 Co 0.250000 0.750000 0.500000 0.0481(9) Uani 0.87 2 d S . P D 4
Cu1 Cu 0.250000 0.750000 0.500000 0.0481(9) Uani 0.13 2 d S . P D 5
H3A H 0.199219 1.152654 0.448310 0.072 Uiso 1 1 d DR U . D -1
H3B H 0.223652 1.011390 0.402155 0.072 Uiso 1 1 d DR U . D -1

loop_
_atom_site_aniso_label
_atom_site_aniso_U_11
_atom_site_aniso_U_22
_atom_site_aniso_U_33
_atom_site_aniso_U_23
_atom_site_aniso_U_13
_atom_site_aniso_U_12
O1 0.023(4) 0.047(5) 0.057(5) -0.016(4) 0.011(4) 0.003(5)
N1 0.026(5) 0.026(5) 0.028(5) -0.004(4) 0.002(4) -0.002(5)
C1 0.040(3) 0.032(2) 0.0301(19) 0.0007(16) 0.0128(19) 0.001(2)
O2 0.022(4) 0.050(5) 0.061(5) -0.021(4) 0.014(4) 0.002(4)
C2 0.040(3) 0.032(2) 0.0301(19) 0.0007(16) 0.0128(19) 0.001(2)
O3 0.034(5) 0.046(6) 0.077(6) -0.021(4) 0.008(4) 0.012(5)
C3 0.040(3) 0.032(2) 0.0301(19) 0.0007(16) 0.0128(19) 0.001(2)
O4 0.020(4) 0.032(5) 0.050(5) -0.008(4) 0.011(3) 0.004(4)
C4 0.040(3) 0.032(2) 0.0301(19) 0.0007(16) 0.0128(19) 0.001(2)
O5 0.040(3) 0.032(2) 0.0301(19) 0.0007(16) 0.0128(19) 0.001(2)
C5 0.040(3) 0.032(2) 0.0301(19) 0.0007(16) 0.0128(19) 0.001(2)
O6 0.040(3) 0.032(2) 0.0301(19) 0.0007(16) 0.0128(19) 0.001(2)
C6 0.040(3) 0.032(2) 0.0301(19) 0.0007(16) 0.0128(19) 0.001(2)
C7 0.021(4) 0.024(5) 0.038(5) -0.001(3) 0.009(4) 0.009(4)
C8 0.021(4) 0.024(5) 0.038(5) -0.001(3) 0.009(4) 0.009(4)
S1 0.040(3) 0.032(2) 0.0301(19) 0.0007(16) 0.0128(19) 0.001(2)
O7B 0.08(2) 0.26(4) 0.16(2) -0.11(3) 0.034(17) -0.09(2)
O7A 0.226(19) 0.194(18) 0.132(12) 0.041(11) -0.090(12) -0.098(15)
Co1 0.0293(14) 0.0545(18) 0.0639(16) -0.0236(13) 0.0177(12) -0.0072(14)
Cu1 0.0293(14) 0.0545(18) 0.0639(16) -0.0236(13) 0.0177(12) -0.0072(14)

loop_
_atom_type_symbol
_atom_type_description
_atom_type_scat_dispersion_real
_atom_type_scat_dispersion_imag
_atom_type_scat_source
C C 0.0051 0.0024 'International Tables Vol C Tables 4.2.6.8 and 6.1.1.4'
H H 0.0000 0.0000 'International Tables Vol C Tables 4.2.6.8 and 6.1.1.4'
N N 0.0096 0.0048 'International Tables Vol C Tables 4.2.6.8 and 6.1.1.4'
O O 0.0160 0.0088 'International Tables Vol C Tables 4.2.6.8 and 6.1.1.4'
S S 0.1599 0.1700 'International Tables Vol C Tables 4.2.6.8 and 6.1.1.4'
Co Co 0.3359 1.2834 'International Tables Vol C Tables 4.2.6.8 and 6.1.1.4'
Cu Cu 0.2424 1.6545 'International Tables Vol C Tables 4.2.6.8 and 6.1.1.4'

loop_
_geom_angle_atom_site_label_1
_geom_angle_atom_site_label_2
_geom_angle_atom_site_label_3
_geom_angle
_geom_angle_site_symmetry_1
_geom_angle_site_symmetry_3
_geom_angle_publ_flag
C7 O1 Cu1 108.2(6) . . ?
C7 O1 Co1 108.2(6) . . ?
C7 N1 C4 129.2(9) . . ?
C7 N1 H1 118.0(16) . . ?
C4 N1 H1 112.7(16) . . ?
C2 C1 C6 120.1(10) . . ?
C2 C1 S1 111.7(8) . . ?
C6 C1 S1 128.1(9) . . ?
C8 O2 Cu1 115.8(7) . . ?
C8 O2 Co1 115.8(7) . . ?
C1 C2 C3 121.4(10) . . ?
C1 C2 H2 119.3 . . ?
C3 C2 H2 119.3 . . ?
H3A O3 H3B 106.1 . . ?
C2 C3 C4 119.3(10) . . ?
C2 C3 H3 120.4 . . ?
C4 C3 H3 120.4 . . ?
C5 C4 C3 119.7(9) . . ?
C5 C4 N1 122.0(9) . . ?
C3 C4 N1 118.3(9) . . ?
O6 O5 S1 126(3) 2_655 . ?
C6 C5 C4 118.3(9) . . ?
C6 C5 H5 120.8 . . ?
C4 C5 H5 120.8 . . ?
O5 O6 S1 44.6(18) 2_655 . ?
C1 C6 C5 121.1(10) . . ?
C1 C6 H6 119.5 . . ?
C5 C6 H6 119.5 . . ?
O1 C7 N1 123.6(9) . . ?
O1 C7 C8 122.5(9) . . ?
N1 C7 C8 113.8(9) . . ?
O4 C8 O2 127.8(9) . . ?
O4 C8 C7 120.8(9) . . ?
O2 C8 C7 111.4(9) . . ?
O6 S1 O5 118.8(8) . . ?
O6 S1 C1 113.2(8) . . ?
O5 S1 C1 102.0(7) . . ?
H7BA O7B H7BB 97.5 . . ?
H7AA O7A H7AB 106.1 . . ?
O2 Co1 O2 180.0(4) 7_566 . ?
O2 Co1 O3 91.8(3) 7_566 7_566 ?
O2 Co1 O3 88.2(3) . 7_566 ?
O2 Co1 O3 88.2(3) 7_566 . ?
O2 Co1 O3 91.8(3) . . ?
O3 Co1 O3 180.0(3) 7_566 . ?
O2 Co1 O1 99.4(3) 7_566 . ?
O2 Co1 O1 80.6(3) . . ?
O3 Co1 O1 86.1(3) 7_566 . ?
O3 Co1 O1 93.9(3) . . ?
O2 Co1 O1 80.6(3) 7_566 7_566 ?
O2 Co1 O1 99.4(3) . 7_566 ?
O3 Co1 O1 93.9(3) 7_566 7_566 ?
O3 Co1 O1 86.1(3) . 7_566 ?
O1 Co1 O1 180.0 . 7_566 ?
O2 Cu1 O2 180.0(4) 7_566 . ?
O2 Cu1 O3 91.8(3) 7_566 7_566 ?
O2 Cu1 O3 88.2(3) . 7_566 ?
O2 Cu1 O3 88.2(3) 7_566 . ?
O2 Cu1 O3 91.8(3) . . ?
O3 Cu1 O3 180.0(3) 7_566 . ?
O2 Cu1 O1 99.4(3) 7_566 . ?
O2 Cu1 O1 80.6(3) . . ?
O3 Cu1 O1 86.1(3) 7_566 . ?
O3 Cu1 O1 93.9(3) . . ?
O2 Cu1 O1 80.6(3) 7_566 7_566 ?
O2 Cu1 O1 99.4(3) . 7_566 ?
O3 Cu1 O1 93.9(3) 7_566 7_566 ?
O3 Cu1 O1 86.1(3) . 7_566 ?
O1 Cu1 O1 180.0 . 7_566 ?

loop_
_geom_bond_atom_site_label_1
_geom_bond_atom_site_label_2
_geom_bond_distance
_geom_bond_site_symmetry_2
_geom_bond_publ_flag
O1 C7 1.240(12) . ?
O1 Cu1 2.136(7) . ?
O1 Co1 2.136(7) . ?
N1 C7 1.342(12) . ?
N1 C4 1.409(12) . ?
N1 H1 0.87(2) . ?
C1 C2 1.356(12) . ?
C1 C6 1.371(12) . ?
C1 S1 1.795(12) . ?
O2 C8 1.305(12) . ?
O2 Cu1 2.035(8) . ?
O2 Co1 2.035(8) . ?
C2 C3 1.371(12) . ?
C2 H2 0.9500 . ?
O3 Cu1 2.106(9) . ?
O3 Co1 2.106(9) . ?
O3 H3A 0.8572 . ?
O3 H3B 0.8487 . ?
C3 C4 1.404(12) . ?
C3 H3 0.9500 . ?
O4 C8 1.201(12) . ?
C4 C5 1.401(12) . ?
O5 O6 0.673(17) 2_655 ?
O5 S1 1.459(13) . ?
C5 C6 1.391(12) . ?
C5 H5 0.9500 . ?
O6 S1 1.425(13) . ?
C6 H6 0.9500 . ?
C7 C8 1.548(13) . ?
O7B H7BA 1.0400 . ?
O7B H7BB 0.9125 . ?
O7A H7AA 0.9064 . ?
O7A H7AB 0.8916 . ?

loop_
_geom_torsion_atom_site_label_1
_geom_torsion_atom_site_label_2
_geom_torsion_atom_site_label_3
_geom_torsion_atom_site_label_4
_geom_torsion
_geom_torsion_site_symmetry_1
_geom_torsion_site_symmetry_2
_geom_torsion_site_symmetry_3
_geom_torsion_site_symmetry_4
_geom_torsion_publ_flag
C6 C1 C2 C3 -0.5(13) . . . . ?
S1 C1 C2 C3 174.9(8) . . . . ?
C1 C2 C3 C4 0.2(12) . . . . ?
C2 C3 C4 C5 2.5(14) . . . . ?
C2 C3 C4 N1 -177.8(8) . . . . ?
C7 N1 C4 C5 12.1(16) . . . . ?
C7 N1 C4 C3 -167.6(10) . . . . ?
C3 C4 C5 C6 -4.7(15) . . . . ?
N1 C4 C5 C6 175.6(9) . . . . ?
C2 C1 C6 C5 -1.9(15) . . . . ?
S1 C1 C6 C5 -176.5(8) . . . . ?
C4 C5 C6 C1 4.5(15) . . . . ?
Cu1 O1 C7 N1 168.6(8) . . . . ?
Co1 O1 C7 N1 168.6(8) . . . . ?
Cu1 O1 C7 C8 -12.4(12) . . . . ?
Co1 O1 C7 C8 -12.4(12) . . . . ?
C4 N1 C7 O1 1.6(17) . . . . ?
C4 N1 C7 C8 -177.4(9) . . . . ?
Cu1 O2 C8 O4 -176.6(9) . . . . ?
Co1 O2 C8 O4 -176.6(9) . . . . ?
Cu1 O2 C8 C7 3.7(11) . . . . ?
Co1 O2 C8 C7 3.7(11) . . . . ?
O1 C7 C8 O4 -172.9(9) . . . . ?
N1 C7 C8 O4 6.1(15) . . . . ?
O1 C7 C8 O2 6.8(15) . . . . ?
N1 C7 C8 O2 -174.2(9) . . . . ?
O5 O6 S1 O5 2(3) 2_655 . . . ?
O5 O6 S1 C1 121(3) 2_655 . . . ?
O6 O5 S1 O6 -179(2) 2_655 . . . ?
O6 O5 S1 C1 55(3) 2_655 . . . ?
C2 C1 S1 O6 35.8(11) . . . . ?
C6 C1 S1 O6 -149.2(11) . . . . ?
C2 C1 S1 O5 164.6(8) . . . . ?
C6 C1 S1 O5 -20.4(13) . . . . ?
